data_2243994
loop_
_publ_author_name
'Plyuta, Nataliya'
'Kokozay, Vladimir N.'
'Rusanova, Julia A.'
'Buvailo, Halyna'
'Goreshnik, Evgeny'
'Petrusenko, Svitlana'

_publ_section_title
;
 A bis-chelate <i>o</i>-vanillin-2-ethanolamine copper(II) complex bearing
 both imine and amine forms of the ligand
;
_journal_coeditor_code WM5622
_journal_issue 12
_journal_name_full 'Acta Crystallographica Section E'
_journal_page_first 1272
_journal_page_last 1275
_journal_paper_doi 10.1107/S205698902101166X
_journal_volume 77
_journal_year 2021
_chemical_formula_iupac '[Cu (C10 H14 N1 O3) (C10 H12 N1 O3)]'
_chemical_formula_moiety 'C20 H26 Cu N2 O6'
_chemical_formula_sum 'C20 H26 Cu N2 O6'
_chemical_formula_weight 453.97
_chemical_name_systematic
(2-{[(2-Hydroxyethyl-\k<i>O</i>)amino-\k<i>N</i>]methyl}-6-methoxyphenolato-\k<i>O</i>)(2-{[(2-hydroxyethyl)imino-\k<i>N</i>]methyl}-6-methoxyphenolato-\k<i>O</i>)copper(II)
_space_group_crystal_system orthorhombic
_space_group_IT_number 33
_space_group_name_Hall 'P 2c -2n'
_space_group_name_H-M_alt 'P n a 21'
_atom_sites_solution_hydrogens mixed
_audit_creation_method
;
Olex2 1.5
(compiled 2021.08.20 svn.r13c46975 for OlexSys, GUI svn.r6405)
;
_cell_angle_alpha 90
_cell_angle_beta 90
_cell_angle_gamma 90
_cell_formula_units_Z 4
_cell_length_a 8.3068(9)
_cell_length_b 24.3280(19)
_cell_length_c 10.1370(9)
_cell_measurement_reflns_used 4616
_cell_measurement_temperature 150.00(10)
_cell_measurement_theta_max 28.5600
_cell_measurement_theta_min 4.1320
_cell_volume 2048.6(3)
_computing_cell_refinement
;
CrysAlisPro (Rigaku OD, 2015)
;
_computing_data_collection
;
CrysAlisPro (Rigaku OD, 2015)
;
_computing_data_reduction
;
CrysAlisPro (Rigaku OD, 2015)
;
_computing_molecular_graphics
;
<i>OLEX2</i> (Dolomanov <i>et al.</i>,  2009)
;
_computing_publication_material
;
publCIF (Westrip, 2010)
;
_computing_structure_refinement
;
SHELXL (Sheldrick, 2015)
;
_computing_structure_solution
;
ShelXS (Sheldrick, 2008)
;
_diffrn_ambient_temperature 150.00(10)
_diffrn_detector 'CCD plate'
_diffrn_detector_area_resol_mean 10.6426
_diffrn_measured_fraction_theta_full 0.986
_diffrn_measured_fraction_theta_max 0.877
_diffrn_measurement_device 'four-circle diffractometer'
_diffrn_measurement_device_type 'New Gemini, Dual, Cu at zero, Atlas'
_diffrn_measurement_method '\w scans'
_diffrn_radiation_monochromator graphite
_diffrn_radiation_probe x-ray
_diffrn_radiation_type MoK\a
_diffrn_radiation_wavelength 0.71073
_diffrn_reflns_av_R_equivalents 0.0359
_diffrn_reflns_av_unetI/netI 0.0363
_diffrn_reflns_limit_h_max 9
_diffrn_reflns_limit_h_min -10
_diffrn_reflns_limit_k_max 31
_diffrn_reflns_limit_k_min -31
_diffrn_reflns_limit_l_max 12
_diffrn_reflns_limit_l_min -13
_diffrn_reflns_number 10546
_diffrn_reflns_theta_full 26.000
_diffrn_reflns_theta_max 28.834
_diffrn_reflns_theta_min 3.511
_diffrn_source 'fine-focus sealed X-ray tube'
_exptl_absorpt_coefficient_mu 1.105
_exptl_absorpt_correction_T_max 0.855
_exptl_absorpt_correction_T_min 0.509
_exptl_absorpt_correction_type analytical
_exptl_absorpt_process_details
;
(CrysAlisPro; Rigaku OD, 2015)
;
_exptl_crystal_colour green
_exptl_crystal_density_diffrn 1.472
_exptl_crystal_description plate
_exptl_crystal_F_000 948
_exptl_crystal_size_max 0.307
_exptl_crystal_size_mid 0.146
_exptl_crystal_size_min 0.051
_refine_diff_density_max 0.311
_refine_diff_density_min -0.381
_refine_ls_abs_structure_details
;
 Classical Flack method preferred over Parsons because s.u. lower
;
_refine_ls_abs_structure_Flack -0.011(15)
_refine_ls_extinction_method none
_refine_ls_goodness_of_fit_ref 1.061
_refine_ls_hydrogen_treatment mixed
_refine_ls_matrix_type full
_refine_ls_number_parameters 268
_refine_ls_number_reflns 3777
_refine_ls_number_restraints 1
_refine_ls_restrained_S_all 1.061
_refine_ls_R_factor_all 0.0363
_refine_ls_R_factor_gt 0.0322
_refine_ls_shift/su_max 0.002
_refine_ls_shift/su_mean 0.000
_refine_ls_structure_factor_coef Fsqd
_refine_ls_weighting_details 'w=1/[\s^2^(Fo^2^)+(0.0466P)^2^+0.2171P] where P=(Fo^2^+2Fc^2^)/3'
_refine_ls_weighting_scheme calc
_refine_ls_wR_factor_gt 0.0757
_refine_ls_wR_factor_ref 0.0787
_reflns_number_gt 3539
_reflns_number_total 3777
_reflns_threshold_expression 'I > 2\s(I)'
_cod_data_source_file wm5622sup1.cif
_cod_data_source_block I
_cod_database_code 2243994
_shelx_space_group_comment
;
The symmetry employed for this shelxl refinement is uniquely defined
by the following loop, which should always be used as a source of
symmetry information in preference to the above space-group names.
They are only intended as comments.
;
_shelxl_version_number 2018/1

loop_
_space_group_symop_operation_xyz
'x, y, z'
'-x, -y, z+1/2'
'-x+1/2, y+1/2, z+1/2'
'x+1/2, -y+1/2, z'

loop_
_atom_site_type_symbol
_atom_site_label
_atom_site_fract_x
_atom_site_fract_y
_atom_site_fract_z
_atom_site_U_iso_or_equiv
_atom_site_adp_type
_atom_site_calc_flag
_atom_site_occupancy
_atom_site_disorder_assembly
_atom_site_disorder_group
Cu Cu1 0.71596(4) 0.50706(2) 0.41167(6) 0.01347(11) Uani d 1 . .
O O1 0.3846(3) 0.37604(10) 0.2532(3) 0.0268(6) Uani d 1 . .
O O2 0.5898(3) 0.44465(9) 0.3556(2) 0.0194(5) Uani d 1 . .
O O3 0.8418(3) 0.47888(13) 0.8013(3) 0.0303(6) Uani d 1 . .
H H3 0.910708 0.461250 0.840828 0.045 Uiso calc 1 . .
O O4 1.0725(3) 0.63655(10) 0.5057(3) 0.0219(5) Uani d 1 . .
O O5 0.8755(2) 0.56419(8) 0.4016(3) 0.0176(5) Uani d 1 . .
O O6 0.5411(3) 0.52613(11) 0.5985(3) 0.0187(5) Uani d 1 . .
H H6 0.567(5) 0.5466(18) 0.649(5) 0.028 Uiso d 1 . .
N N1 0.8651(3) 0.46065(12) 0.5178(3) 0.0154(6) Uani d 1 . .
N N2 0.5490(3) 0.55538(11) 0.3227(3) 0.0155(6) Uani d 1 . .
H H2 0.475620 0.530360 0.276506 0.019 Uiso calc 1 . .
C C1 0.2700(6) 0.33956(19) 0.1958(5) 0.0428(12) Uani d 1 . .
H H1A 0.200504 0.359757 0.137664 0.064 Uiso calc 1 . .
H H1B 0.206937 0.322833 0.264295 0.064 Uiso calc 1 . .
H H1C 0.325208 0.311543 0.146868 0.064 Uiso calc 1 . .
C C2 0.4986(4) 0.35356(15) 0.3365(3) 0.0196(7) Uani d 1 . .
C C3 0.5087(5) 0.29840(15) 0.3675(3) 0.0245(8) Uani d 1 . .
H H3A 0.434851 0.273654 0.332428 0.029 Uiso calc 1 . .
C C4 0.6303(5) 0.27994(15) 0.4515(4) 0.0303(9) Uani d 1 . .
H H4 0.636593 0.242899 0.473592 0.036 Uiso calc 1 . .
C C5 0.7397(5) 0.31605(16) 0.5012(4) 0.0255(8) Uani d 1 . .
H H5 0.821347 0.303071 0.555711 0.031 Uiso calc 1 . .
C C6 0.7321(4) 0.37315(15) 0.4720(3) 0.0187(7) Uani d 1 . .
C C7 0.6087(4) 0.39289(12) 0.3878(3) 0.0155(7) Uani d 1 . .
C C8 0.8504(4) 0.40836(15) 0.5316(3) 0.0184(7) Uani d 1 . .
H H8 0.924904 0.391349 0.586611 0.022 Uiso calc 1 . .
C C9 0.9906(5) 0.48739(15) 0.5970(4) 0.0208(8) Uani d 1 . .
H H9A 1.048384 0.513686 0.542842 0.025 Uiso calc 1 . .
H H9B 1.066860 0.460018 0.627594 0.025 Uiso calc 1 . .
C C10 0.9173(5) 0.51648(16) 0.7138(4) 0.0246(8) Uani d 1 . .
H H10A 1.000746 0.536379 0.760726 0.029 Uiso calc 1 . .
H H10B 0.838544 0.542958 0.682967 0.029 Uiso calc 1 . .
C C11 1.1634(5) 0.67643(17) 0.5768(4) 0.0309(9) Uani d 1 . .
H H11A 1.234707 0.695184 0.517408 0.046 Uiso calc 1 . .
H H11B 1.225148 0.658469 0.644258 0.046 Uiso calc 1 . .
H H11C 1.091562 0.702508 0.616645 0.046 Uiso calc 1 . .
C C12 0.9635(3) 0.65617(12) 0.4146(4) 0.0180(6) Uani d 1 . .
C C13 0.9540(4) 0.71095(14) 0.3758(4) 0.0247(8) Uani d 1 . .
H H13 1.025083 0.736751 0.410207 0.030 Uiso calc 1 . .
C C14 0.8373(5) 0.72677(16) 0.2852(4) 0.0294(9) Uani d 1 . .
H H14 0.832475 0.763044 0.256536 0.035 Uiso calc 1 . .
C C15 0.7285(5) 0.68872(16) 0.2376(4) 0.0249(8) Uani d 1 . .
H H15 0.648537 0.699987 0.179372 0.030 Uiso calc 1 . .
C C16 0.7364(4) 0.63357(14) 0.2756(3) 0.0172(7) Uani d 1 . .
C C17 0.8560(4) 0.61619(13) 0.3639(3) 0.0156(7) Uani d 1 . .
C C18 0.6167(4) 0.59254(15) 0.2197(3) 0.0191(7) Uani d 1 . .
H H18A 0.529395 0.612378 0.177709 0.023 Uiso calc 1 . .
H H18B 0.669693 0.570550 0.152753 0.023 Uiso calc 1 . .
C C19 0.4499(4) 0.58501(13) 0.4204(4) 0.0201(7) Uani d 1 . .
H H19A 0.354505 0.599835 0.378298 0.024 Uiso calc 1 . .
H H19B 0.510825 0.615315 0.457572 0.024 Uiso calc 1 . .
C C20 0.4019(4) 0.54520(15) 0.5289(4) 0.0220(8) Uani d 1 . .
H H20A 0.329361 0.563357 0.589924 0.026 Uiso calc 1 . .
H H20B 0.345529 0.514124 0.490604 0.026 Uiso calc 1 . .

loop_
_atom_site_aniso_label
_atom_site_aniso_U_11
_atom_site_aniso_U_22
_atom_site_aniso_U_33
_atom_site_aniso_U_12
_atom_site_aniso_U_13
_atom_site_aniso_U_23
Cu1 0.01244(19) 0.01677(18) 0.01119(17) 0.00087(13) -0.0031(2) 0.0002(3)
O1 0.0330(15) 0.0203(12) 0.0270(14) -0.0059(11) -0.0155(11) 0.0038(11)
O2 0.0223(13) 0.0170(11) 0.0191(11) 0.0016(10) -0.0084(10) 0.0035(10)
O3 0.0191(13) 0.0563(18) 0.0155(12) 0.0059(14) -0.0001(11) 0.0035(13)
O4 0.0167(12) 0.0237(12) 0.0254(12) -0.0012(10) -0.0079(11) -0.0016(11)
O5 0.0133(10) 0.0172(9) 0.0224(11) 0.0013(8) -0.0023(12) 0.0018(13)
O6 0.0148(13) 0.0261(13) 0.0152(11) 0.0016(10) -0.0013(10) -0.0025(11)
N1 0.0091(13) 0.0265(15) 0.0107(12) 0.0014(11) -0.0009(10) 0.0005(12)
N2 0.0123(13) 0.0199(14) 0.0143(12) -0.0019(11) -0.0028(11) -0.0014(12)
C1 0.047(3) 0.032(2) 0.049(3) -0.017(2) -0.029(2) 0.006(2)
C2 0.0239(19) 0.0221(17) 0.0126(15) 0.0020(14) -0.0013(14) 0.0024(14)
C3 0.030(2) 0.0193(16) 0.0239(17) -0.0026(15) -0.0004(15) -0.0018(15)
C4 0.037(2) 0.0180(17) 0.036(2) 0.0062(16) -0.0021(17) 0.0066(16)
C5 0.028(2) 0.0234(19) 0.0253(18) 0.0093(15) -0.0033(16) 0.0062(17)
C6 0.0193(18) 0.0226(18) 0.0143(17) 0.0049(14) 0.0016(13) 0.0019(15)
C7 0.0187(16) 0.0168(13) 0.0109(17) 0.0015(12) 0.0027(12) 0.0024(13)
C8 0.0133(17) 0.0290(19) 0.0131(15) 0.0095(14) 0.0000(13) 0.0046(15)
C9 0.0138(18) 0.033(2) 0.0157(16) -0.0009(15) -0.0048(15) 0.0074(16)
C10 0.024(2) 0.0272(19) 0.0228(18) 0.0012(17) -0.0099(17) -0.0019(16)
C11 0.029(2) 0.029(2) 0.035(2) -0.0051(17) -0.0109(18) -0.0042(18)
C12 0.0134(14) 0.0215(14) 0.0191(14) 0.0022(11) 0.0007(17) 0.000(2)
C13 0.0205(18) 0.0205(15) 0.033(2) -0.0040(13) 0.0023(15) 0.0013(15)
C14 0.027(2) 0.0220(18) 0.039(2) 0.0011(16) 0.0012(18) 0.0126(17)
C15 0.0217(19) 0.027(2) 0.025(2) 0.0035(15) -0.0027(15) 0.0091(17)
C16 0.0152(17) 0.0231(17) 0.0132(16) 0.0018(13) 0.0022(13) 0.0021(15)
C17 0.0144(16) 0.0184(15) 0.0139(14) 0.0030(13) 0.0054(12) 0.0038(13)
C18 0.0179(18) 0.0265(18) 0.0129(15) 0.0031(14) -0.0018(13) 0.0026(15)
C19 0.0137(15) 0.0221(14) 0.0245(17) 0.0014(11) 0.0019(16) -0.0019(19)
C20 0.0126(18) 0.0302(19) 0.0232(18) 0.0016(14) 0.0009(14) 0.0037(16)

loop_
_atom_type_symbol
_atom_type_description
_atom_type_scat_dispersion_real
_atom_type_scat_dispersion_imag
_atom_type_scat_source
C C 0.0033 0.0016 'International Tables Vol C Tables 4.2.6.8 and 6.1.1.4'
H H 0.0000 0.0000 'International Tables Vol C Tables 4.2.6.8 and 6.1.1.4'
Cu Cu 0.3201 1.2651 'International Tables Vol C Tables 4.2.6.8 and 6.1.1.4'
N N 0.0061 0.0033 'International Tables Vol C Tables 4.2.6.8 and 6.1.1.4'
O O 0.0106 0.0060 'International Tables Vol C Tables 4.2.6.8 and 6.1.1.4'

loop_
_exptl_crystal_face_index_h
_exptl_crystal_face_index_k
_exptl_crystal_face_index_l
_exptl_crystal_face_perp_dist
1 34 -2 0.0280
0 -34 2 0.0166
-11 -3 5 0.0689
11 3 -5 0.0689
7 -11 10 0.0819
-8 21 -6 0.0719
6 -27 -5 0.0581

loop_
_geom_angle_atom_site_label_1
_geom_angle_atom_site_label_2
_geom_angle_atom_site_label_3
_geom_angle_site_symmetry_1
_geom_angle_site_symmetry_3
_geom_angle
_geom_angle_publ_flag
O2 Cu1 O6 . . 93.16(10) ?
O2 Cu1 N1 . . 92.92(11) ?
O2 Cu1 N2 . . 87.35(11) ?
O5 Cu1 O2 . . 157.96(12) ?
O5 Cu1 O6 . . 108.36(10) ?
O5 Cu1 N1 . . 90.55(10) ?
O5 Cu1 N2 . . 91.65(10) ?
N1 Cu1 O6 . . 93.37(10) ?
N1 Cu1 N2 . . 173.44(11) ?
N2 Cu1 O6 . . 80.08(10) ?
C2 O1 C1 . . 117.4(3) ?
C7 O2 Cu1 . . 128.1(2) ?
C10 O3 H3 . . 109.5 ?
C12 O4 C11 . . 116.8(3) ?
C17 O5 Cu1 . . 128.2(2) ?
Cu1 O6 H6 . . 119(3) ?
C20 O6 Cu1 . . 99.2(2) ?
C20 O6 H6 . . 111(3) ?
C8 N1 Cu1 . . 124.1(2) ?
C8 N1 C9 . . 116.5(3) ?
C9 N1 Cu1 . . 119.1(2) ?
Cu1 N2 H2 . . 106.1 ?
C18 N2 Cu1 . . 113.8(2) ?
C18 N2 H2 . . 106.1 ?
C19 N2 Cu1 . . 111.4(2) ?
C19 N2 H2 . . 106.1 ?
C19 N2 C18 . . 112.6(3) ?
O1 C1 H1A . . 109.5 ?
O1 C1 H1B . . 109.5 ?
O1 C1 H1C . . 109.5 ?
H1A C1 H1B . . 109.5 ?
H1A C1 H1C . . 109.5 ?
H1B C1 H1C . . 109.5 ?
O1 C2 C7 . . 113.5(3) ?
C3 C2 O1 . . 124.4(3) ?
C3 C2 C7 . . 122.1(3) ?
C2 C3 H3A . . 120.2 ?
C2 C3 C4 . . 119.7(3) ?
C4 C3 H3A . . 120.2 ?
C3 C4 H4 . . 119.9 ?
C5 C4 C3 . . 120.1(3) ?
C5 C4 H4 . . 119.9 ?
C4 C5 H5 . . 119.2 ?
C4 C5 C6 . . 121.6(4) ?
C6 C5 H5 . . 119.2 ?
C5 C6 C8 . . 117.7(3) ?
C7 C6 C5 . . 119.2(3) ?
C7 C6 C8 . . 123.1(3) ?
O2 C7 C2 . . 118.6(3) ?
O2 C7 C6 . . 124.2(3) ?
C6 C7 C2 . . 117.2(3) ?
N1 C8 C6 . . 127.5(3) ?
N1 C8 H8 . . 116.2 ?
C6 C8 H8 . . 116.2 ?
N1 C9 H9A . . 109.5 ?
N1 C9 H9B . . 109.5 ?
N1 C9 C10 . . 110.5(3) ?
H9A C9 H9B . . 108.1 ?
C10 C9 H9A . . 109.5 ?
C10 C9 H9B . . 109.5 ?
O3 C10 C9 . . 111.5(3) ?
O3 C10 H10A . . 109.3 ?
O3 C10 H10B . . 109.3 ?
C9 C10 H10A . . 109.3 ?
C9 C10 H10B . . 109.3 ?
H10A C10 H10B . . 108.0 ?
O4 C11 H11A . . 109.5 ?
O4 C11 H11B . . 109.5 ?
O4 C11 H11C . . 109.5 ?
H11A C11 H11B . . 109.5 ?
H11A C11 H11C . . 109.5 ?
H11B C11 H11C . . 109.5 ?
O4 C12 C13 . . 123.9(3) ?
O4 C12 C17 . . 114.8(3) ?
C13 C12 C17 . . 121.2(3) ?
C12 C13 H13 . . 120.3 ?
C14 C13 C12 . . 119.5(3) ?
C14 C13 H13 . . 120.3 ?
C13 C14 H14 . . 119.9 ?
C15 C14 C13 . . 120.1(3) ?
C15 C14 H14 . . 119.9 ?
C14 C15 H15 . . 119.4 ?
C14 C15 C16 . . 121.1(3) ?
C16 C15 H15 . . 119.4 ?
C15 C16 C17 . . 119.9(3) ?
C15 C16 C18 . . 119.8(3) ?
C17 C16 C18 . . 120.2(3) ?
O5 C17 C12 . . 118.1(3) ?
O5 C17 C16 . . 123.8(3) ?
C16 C17 C12 . . 118.1(3) ?
N2 C18 C16 . . 112.7(3) ?
N2 C18 H18A . . 109.1 ?
N2 C18 H18B . . 109.1 ?
C16 C18 H18A . . 109.1 ?
C16 C18 H18B . . 109.1 ?
H18A C18 H18B . . 107.8 ?
N2 C19 H19A . . 109.9 ?
N2 C19 H19B . . 109.9 ?
N2 C19 C20 . . 108.7(3) ?
H19A C19 H19B . . 108.3 ?
C20 C19 H19A . . 109.9 ?
C20 C19 H19B . . 109.9 ?
O6 C20 C19 . . 110.6(3) ?
O6 C20 H20A . . 109.5 ?
O6 C20 H20B . . 109.5 ?
C19 C20 H20A . . 109.5 ?
C19 C20 H20B . . 109.5 ?
H20A C20 H20B . . 108.1 ?

loop_
_geom_bond_atom_site_label_1
_geom_bond_atom_site_label_2
_geom_bond_site_symmetry_2
_geom_bond_distance
_geom_bond_publ_flag
Cu1 O2 . 1.930(2) ?
Cu1 O5 . 1.923(2) ?
Cu1 O6 . 2.432(3) ?
Cu1 N1 . 1.992(3) ?
Cu1 N2 . 2.030(3) ?
O1 C1 . 1.426(5) ?
O1 C2 . 1.382(4) ?
O2 C7 . 1.310(4) ?
O3 H3 . 0.8200 ?
O3 C10 . 1.420(5) ?
O4 C11 . 1.425(4) ?
O4 C12 . 1.379(4) ?
O5 C17 . 1.332(4) ?
O6 H6 . 0.75(5) ?
O6 C20 . 1.432(4) ?
N1 C8 . 1.286(5) ?
N1 C9 . 1.467(5) ?
N2 H2 . 0.9800 ?
N2 C18 . 1.491(4) ?
N2 C19 . 1.476(4) ?
C1 H1A . 0.9600 ?
C1 H1B . 0.9600 ?
C1 H1C . 0.9600 ?
C2 C3 . 1.381(5) ?
C2 C7 . 1.422(5) ?
C3 H3A . 0.9300 ?
C3 C4 . 1.396(5) ?
C4 H4 . 0.9300 ?
C4 C5 . 1.360(6) ?
C5 H5 . 0.9300 ?
C5 C6 . 1.422(5) ?
C6 C7 . 1.417(5) ?
C6 C8 . 1.437(5) ?
C8 H8 . 0.9300 ?
C9 H9A . 0.9700 ?
C9 H9B . 0.9700 ?
C9 C10 . 1.508(5) ?
C10 H10A . 0.9700 ?
C10 H10B . 0.9700 ?
C11 H11A . 0.9600 ?
C11 H11B . 0.9600 ?
C11 H11C . 0.9600 ?
C12 C13 . 1.392(5) ?
C12 C17 . 1.417(5) ?
C13 H13 . 0.9300 ?
C13 C14 . 1.390(5) ?
C14 H14 . 0.9300 ?
C14 C15 . 1.381(6) ?
C15 H15 . 0.9300 ?
C15 C16 . 1.397(5) ?
C16 C17 . 1.402(5) ?
C16 C18 . 1.518(5) ?
C18 H18A . 0.9700 ?
C18 H18B . 0.9700 ?
C19 H19A . 0.9700 ?
C19 H19B . 0.9700 ?
C19 C20 . 1.519(5) ?
C20 H20A . 0.9700 ?
C20 H20B . 0.9700 ?

loop_
_geom_hbond_atom_site_label_D
_geom_hbond_atom_site_label_H
_geom_hbond_atom_site_label_A
_geom_hbond_site_symmetry_A
_geom_hbond_distance_DH
_geom_hbond_distance_HA
_geom_hbond_distance_DA
_geom_hbond_angle_DHA
_geom_hbond_publ_flag
O3 H3 O5 2_765 0.82 1.98 2.766(3) 160.5 yes
O6 H6 O1 2_665 0.75(5) 2.19(5) 2.916(4) 163(5) yes
N2 H2 O6 2_664 0.98 2.27 3.107(4) 142.4 yes

loop_
_geom_torsion_atom_site_label_1
_geom_torsion_atom_site_label_2
_geom_torsion_atom_site_label_3
_geom_torsion_atom_site_label_4
_geom_torsion_site_symmetry_1
_geom_torsion_site_symmetry_2
_geom_torsion_site_symmetry_3
_geom_torsion_site_symmetry_4
_geom_torsion
_geom_torsion_publ_flag
Cu1 O2 C7 C2 . . . . 178.7(2) ?
Cu1 O2 C7 C6 . . . . -0.9(5) ?
Cu1 O5 C17 C12 . . . . 153.4(3) ?
Cu1 O5 C17 C16 . . . . -27.4(5) ?
Cu1 O6 C20 C19 . . . . -44.8(3) ?
Cu1 N1 C8 C6 . . . . 2.6(5) ?
Cu1 N1 C9 C10 . . . . 71.2(3) ?
Cu1 N2 C18 C16 . . . . -62.6(3) ?
Cu1 N2 C19 C20 . . . . -44.5(3) ?
O1 C2 C3 C4 . . . . 179.1(3) ?
O1 C2 C7 O2 . . . . 1.8(4) ?
O1 C2 C7 C6 . . . . -178.6(3) ?
O4 C12 C13 C14 . . . . -178.6(3) ?
O4 C12 C17 O5 . . . . -3.9(5) ?
O4 C12 C17 C16 . . . . 176.9(3) ?
N1 C9 C10 O3 . . . . 63.7(4) ?
N2 C19 C20 O6 . . . . 63.9(4) ?
C1 O1 C2 C3 . . . . 0.1(5) ?
C1 O1 C2 C7 . . . . 179.4(4) ?
C2 C3 C4 C5 . . . . -0.9(6) ?
C3 C2 C7 O2 . . . . -178.9(3) ?
C3 C2 C7 C6 . . . . 0.7(5) ?
C3 C4 C5 C6 . . . . 1.3(6) ?
C4 C5 C6 C7 . . . . -0.7(6) ?
C4 C5 C6 C8 . . . . 178.5(4) ?
C5 C6 C7 O2 . . . . 179.3(3) ?
C5 C6 C7 C2 . . . . -0.3(5) ?
C5 C6 C8 N1 . . . . 179.7(3) ?
C7 C2 C3 C4 . . . . -0.1(5) ?
C7 C6 C8 N1 . . . . -1.2(6) ?
C8 N1 C9 C10 . . . . -102.7(3) ?
C8 C6 C7 O2 . . . . 0.2(5) ?
C8 C6 C7 C2 . . . . -179.4(3) ?
C9 N1 C8 C6 . . . . 176.1(3) ?
C11 O4 C12 C13 . . . . 9.3(5) ?
C11 O4 C12 C17 . . . . -169.1(3) ?
C12 C13 C14 C15 . . . . 2.2(6) ?
C13 C12 C17 O5 . . . . 177.7(3) ?
C13 C12 C17 C16 . . . . -1.6(5) ?
C13 C14 C15 C16 . . . . -2.2(6) ?
C14 C15 C16 C17 . . . . 0.3(6) ?
C14 C15 C16 C18 . . . . -179.0(3) ?
C15 C16 C17 O5 . . . . -177.6(3) ?
C15 C16 C17 C12 . . . . 1.5(5) ?
C15 C16 C18 N2 . . . . -134.9(3) ?
C17 C12 C13 C14 . . . . -0.3(6) ?
C17 C16 C18 N2 . . . . 45.8(4) ?
C18 N2 C19 C20 . . . . -173.8(3) ?
C18 C16 C17 O5 . . . . 1.6(5) ?
C18 C16 C17 C12 . . . . -179.2(3) ?
C19 N2 C18 C16 . . . . 65.4(3) ?

_cod_database_fobs_code 2243994
